data_7202373
loop_
_publ_author_name
'Khalaf, Majid S.'
'Oakley, Sarah H.'
'Coles, Martyn P.'
'Hitchcock, Peter B.'

_publ_section_title
;
 A strategy for the propagation of hydrogen-bonding in bicyclic
 guanidinium salts
;
_journal_name_full CrystEngComm
_journal_paper_doi 10.1039/b811191j
_journal_year 2008
_chemical_compound_source 'synthesis as described'
_chemical_formula_moiety 'C7 H14 Br1 N3'
_chemical_formula_sum 'C7 H14 Br N3'
_chemical_formula_weight 220.12
_chemical_name_systematic
;
?
;
_space_group_IT_number 14
_symmetry_cell_setting monoclinic
_symmetry_Int_Tables_number 14
_symmetry_space_group_name_Hall '-P 2ybc'
_symmetry_space_group_name_H-M 'P 1 21/c 1'
_atom_sites_solution_hydrogens geom
_atom_sites_solution_primary direct
_atom_sites_solution_secondary difmap
_audit_conform_dict_location ftp://ftp.iucr.org/pub/cif_core.dic
_audit_conform_dict_name cif_core.dic
_audit_conform_dict_version 2.2
_audit_creation_date 2003-08-20T13:46:46-00:00
_audit_creation_method 'WinGX routine CIF_UPDATE'
_cell_angle_alpha 90
_cell_angle_beta 99.411(2)
_cell_angle_gamma 90
_cell_formula_units_Z 4
_cell_length_a 6.8903(3)
_cell_length_b 8.8030(4)
_cell_length_c 15.1958(8)
_cell_measurement_reflns_used 9915
_cell_measurement_temperature 173(2)
_cell_measurement_theta_max 24.713
_cell_measurement_theta_min 3.705
_cell_measurement_wavelength 0.71073
_cell_volume 909.30(7)
_computing_cell_refinement 'HKL Scalepack (Otwinowski & Minor 1997)'
_computing_data_collection 'Collect (Nonius BV, 1997-2000)'
_computing_data_reduction 'HKL Denzo and Scalepack (Otwinowski & Minor 1997)'
_computing_molecular_graphics 'Ortep-3 for Windows (Farrugia, 1997)'
_computing_publication_material 'WinGX publication routines (Farrugia, 1999)'
_computing_structure_refinement 'SHELXL-97 (Sheldrick, 1997)'
_computing_structure_solution 'SHELXS-97 (Sheldrick, 1997)'
_diffrn_ambient_temperature 173(2)
_diffrn_detector 'CCD plate'
_diffrn_measured_fraction_theta_full 0.996
_diffrn_measured_fraction_theta_max 0.996
_diffrn_measurement_device '95mm CCD camera on \k-goniostat'
_diffrn_measurement_device_type KappaCCD
_diffrn_measurement_method 'CCD rotation images, thick slices'
_diffrn_orient_matrix_type 'by Nonius Collect from scalepack cell'
_diffrn_orient_matrix_UB_11 -0.75303E-2
_diffrn_orient_matrix_UB_12 -0.480842E-1
_diffrn_orient_matrix_UB_13 0.589679E-1
_diffrn_orient_matrix_UB_21 0.11782
_diffrn_orient_matrix_UB_22 0.594907E-1
_diffrn_orient_matrix_UB_23 0.278455E-1
_diffrn_orient_matrix_UB_31 -0.877707E-1
_diffrn_orient_matrix_UB_32 0.839832E-1
_diffrn_orient_matrix_UB_33 0.140371E-1
_diffrn_radiation_monochromator graphite
_diffrn_radiation_probe x-ray
_diffrn_radiation_type MoK\a
_diffrn_radiation_wavelength 0.71073
_diffrn_reflns_av_R_equivalents 0.1095
_diffrn_reflns_av_unetI/netI 0.0591
_diffrn_reflns_limit_h_max 7
_diffrn_reflns_limit_h_min -8
_diffrn_reflns_limit_k_max 9
_diffrn_reflns_limit_k_min -10
_diffrn_reflns_limit_l_max 17
_diffrn_reflns_limit_l_min -16
_diffrn_reflns_number 9052
_diffrn_reflns_theta_full 24.68
_diffrn_reflns_theta_max 24.68
_diffrn_reflns_theta_min 3.7
_diffrn_source 'Enraf Nonius FR590'
_exptl_absorpt_coefficient_mu 4.464
_exptl_absorpt_correction_T_max 0.5781
_exptl_absorpt_correction_T_min 0.3958
_exptl_absorpt_correction_type multi-scan
_exptl_absorpt_process_details
;
[c.f. r.h. blessing, acta cryst. (1995), a51, 33-38]
;
_exptl_crystal_colour colourless
_exptl_crystal_density_diffrn 1.608
_exptl_crystal_density_method 'not measured'
_exptl_crystal_description plate
_exptl_crystal_F_000 448
_exptl_crystal_size_max 0.2
_exptl_crystal_size_mid 0.2
_exptl_crystal_size_min 0.1
_refine_diff_density_max 1.025
_refine_diff_density_min -0.556
_refine_diff_density_rms 0.123
_refine_ls_extinction_method none
_refine_ls_goodness_of_fit_ref 1.151
_refine_ls_hydrogen_treatment mixed
_refine_ls_matrix_type full
_refine_ls_number_parameters 108
_refine_ls_number_reflns 1531
_refine_ls_number_restraints 0
_refine_ls_restrained_S_all 1.151
_refine_ls_R_factor_all 0.0726
_refine_ls_R_factor_gt 0.0493
_refine_ls_shift/su_max 0
_refine_ls_shift/su_mean 0
_refine_ls_structure_factor_coef Fsqd
_refine_ls_weighting_details 'calc w=1/[\s^2^(Fo^2^)+(0.0423P)^2^+2.1938P] where P=(Fo^2^+2Fc^2^)/3'
_refine_ls_weighting_scheme calc
_refine_ls_wR_factor_gt 0.1053
_refine_ls_wR_factor_ref 0.1144
_reflns_number_gt 1201
_reflns_number_total 1531
_reflns_threshold_expression >2sigma(I)
_cod_data_source_file b811191j.txt
_cod_data_source_block 1b-aug503
_cod_original_sg_symbol_H-M P2(1)/c
_cod_original_formula_sum 'C7 H14 Br1 N3'
_cod_database_code 7202373

loop_
_symmetry_equiv_pos_as_xyz
'x, y, z'
'-x, y+1/2, -z+1/2'
'-x, -y, -z'
'x, -y-1/2, z-1/2'

loop_
_atom_site_label
_atom_site_type_symbol
_atom_site_fract_x
_atom_site_fract_y
_atom_site_fract_z
_atom_site_U_iso_or_equiv
_atom_site_adp_type
_atom_site_occupancy
_atom_site_symmetry_multiplicity
_atom_site_calc_flag
_atom_site_refinement_flags
_atom_site_disorder_assembly
_atom_site_disorder_group
Br Br 0.14405(8) 0.31741(7) 0.40961(4) 0.0321(2) Uani 1 1 d . . .
N1 N 0.3959(7) 0.3909(5) 0.6180(3) 0.0269(11) Uani 1 1 d . . .
H1 H 0.297(9) 0.385(7) 0.574(4) 0.039(18) Uiso 1 1 d . . .
N2 N 0.5653(7) 0.2335(6) 0.5376(3) 0.0306(12) Uani 1 1 d . . .
H2 H 0.473(9) 0.251(7) 0.495(4) 0.029(17) Uiso 1 1 d . . .
N3 N 0.7158(6) 0.3177(5) 0.6756(3) 0.0233(10) Uani 1 1 d . . .
C1 C 0.5629(7) 0.3172(6) 0.6104(3) 0.0217(11) Uani 1 1 d . . .
C2 C 0.3912(8) 0.5054(6) 0.6868(4) 0.0304(14) Uani 1 1 d . . .
H2B H 0.2542 0.5219 0.6966 0.037 Uiso 1 1 calc R . .
H2A H 0.4434 0.6029 0.6682 0.037 Uiso 1 1 calc R . .
C3 C 0.5153(8) 0.4500(7) 0.7713(4) 0.0311(14) Uani 1 1 d . . .
H3B H 0.5208 0.5288 0.8181 0.037 Uiso 1 1 calc R . .
H3A H 0.4553 0.3576 0.7925 0.037 Uiso 1 1 calc R . .
C4 C 0.7198(8) 0.4146(6) 0.7551(4) 0.0266(13) Uani 1 1 d . . .
H4B H 0.7895 0.5106 0.7467 0.032 Uiso 1 1 calc R . .
H4A H 0.7931 0.3621 0.8079 0.032 Uiso 1 1 calc R . .
C5 C 0.9079(8) 0.2632(7) 0.6581(4) 0.0291(13) Uani 1 1 d . . .
H5B H 0.9939 0.2398 0.7153 0.035 Uiso 1 1 calc R . .
H5A H 0.9722 0.3436 0.6275 0.035 Uiso 1 1 calc R . .
C6 C 0.8813(8) 0.1221(7) 0.6005(4) 0.0299(14) Uani 1 1 d . . .
H6B H 1.0095 0.0914 0.5847 0.036 Uiso 1 1 calc R . .
H6A H 0.8325 0.0378 0.6341 0.036 Uiso 1 1 calc R . .
C7 C 0.7369(8) 0.1525(7) 0.5167(4) 0.0335(15) Uani 1 1 d . . .
H7B H 0.8011 0.214 0.4751 0.04 Uiso 1 1 calc R . .
H7A H 0.6948 0.0551 0.4871 0.04 Uiso 1 1 calc R . .

loop_
_atom_site_aniso_label
_atom_site_aniso_U_11
_atom_site_aniso_U_22
_atom_site_aniso_U_33
_atom_site_aniso_U_23
_atom_site_aniso_U_13
_atom_site_aniso_U_12
Br 0.0305(4) 0.0351(4) 0.0286(4) 0.0029(3) -0.0012(2) -0.0030(3)
N1 0.022(3) 0.032(3) 0.026(3) -0.005(2) 0.000(2) 0.002(2)
N2 0.030(3) 0.037(3) 0.023(3) -0.003(2) -0.001(2) 0.003(2)
N3 0.025(2) 0.023(2) 0.022(2) -0.001(2) 0.0038(19) -0.001(2)
C1 0.025(3) 0.020(3) 0.021(3) 0.000(3) 0.004(2) -0.003(2)
C2 0.027(3) 0.025(3) 0.040(4) -0.006(3) 0.006(3) -0.001(2)
C3 0.039(4) 0.030(3) 0.025(3) -0.007(3) 0.006(3) 0.000(3)
C4 0.035(3) 0.023(3) 0.020(3) -0.002(2) 0.002(2) 0.001(2)
C5 0.019(3) 0.035(3) 0.034(3) 0.000(3) 0.005(2) 0.003(2)
C6 0.030(3) 0.030(3) 0.031(3) -0.002(3) 0.010(3) 0.009(3)
C7 0.031(3) 0.039(4) 0.034(3) -0.002(3) 0.012(3) 0.000(3)

loop_
_atom_type_symbol
_atom_type_description
_atom_type_scat_dispersion_real
_atom_type_scat_dispersion_imag
_atom_type_scat_source
C C 0.0033 0.0016 'International Tables Vol C Tables 4.2.6.8 and 6.1.1.4'
H H 0 0 'International Tables Vol C Tables 4.2.6.8 and 6.1.1.4'
Br Br -0.2901 2.4595 'International Tables Vol C Tables 4.2.6.8 and 6.1.1.4'
N N 0.0061 0.0033 'International Tables Vol C Tables 4.2.6.8 and 6.1.1.4'

loop_
_geom_angle_atom_site_label_1
_geom_angle_atom_site_label_2
_geom_angle_atom_site_label_3
_geom_angle
_geom_angle_site_symmetry_1
_geom_angle_site_symmetry_3
_geom_angle_publ_flag
C1 N1 C2 121.1(5) . . ?
C1 N2 C7 124.9(5) . . ?
C1 N3 C5 119.5(4) . . ?
C1 N3 C4 121.4(4) . . ?
C5 N3 C4 116.0(4) . . ?
N3 C1 N2 120.5(5) . . ?
N3 C1 N1 121.5(5) . . ?
N2 C1 N1 117.8(5) . . ?
N1 C2 C3 108.2(5) . . ?
C4 C3 C2 110.2(5) . . ?
N3 C4 C3 111.2(5) . . ?
N3 C5 C6 110.1(4) . . ?
C7 C6 C5 110.1(5) . . ?
N2 C7 C6 110.4(5) . . ?

loop_
_geom_bond_atom_site_label_1
_geom_bond_atom_site_label_2
_geom_bond_distance
_geom_bond_site_symmetry_2
_geom_bond_publ_flag
N1 C1 1.342(7) . ?
N1 C2 1.457(7) . ?
N2 C1 1.330(7) . ?
N2 C7 1.460(8) . ?
N3 C1 1.323(7) . ?
N3 C5 1.473(7) . ?
N3 C4 1.476(7) . ?
C2 C3 1.503(8) . ?
C3 C4 1.502(8) . ?
C5 C6 1.513(8) . ?
C6 C7 1.506(8) . ?

loop_
_cod_related_entry_id
_cod_related_entry_database
_cod_related_entry_code
1 ChemSpider 30653648
